data_9000214
loop_
_publ_author_name
'Moore, P. B.'

_publ_section_title
;
 The Fe3(H2O)n(PO4)2 homologous series: Crystal-chemical relationships and
 oxidized equivalents
;
_journal_name_full 'American Mineralogist'
_journal_page_first 1
_journal_page_last 17
_journal_volume 56
_journal_year 1971
_chemical_formula_sum 'Fe3 H3 O11 P2'
_chemical_name_mineral Kryzhanovskite
_space_group_IT_number 60
_symmetry_space_group_name_Hall '-P 2ac 2b'
_symmetry_space_group_name_H-M 'P b n a'
_cell_angle_alpha 90
_cell_angle_beta 90
_cell_angle_gamma 90
_cell_formula_units_Z 4
_cell_length_a 9.404
_cell_length_b 9.973
_cell_length_c 8.536
_cell_volume 800.558
_database_code_amcsd 0000219
_exptl_crystal_density_diffrn 3.389
_cod_original_formula_sum 'Fe3 P2 (O11 H3)'
_cod_database_code 9000214

loop_
_space_group_symop_operation_xyz
x,y,z
-x,1/2+y,z
x,1/2-y,-z
1/2+x,y,1/2-z
1/2-x,-y,1/2+z
1/2+x,1/2-y,1/2+z
1/2-x,1/2+y,1/2-z
-x,-y,-z

loop_
_atom_site_label
_atom_site_fract_x
_atom_site_fract_y
_atom_site_fract_z
_atom_site_U_iso_or_equiv
_atom_site_type_symbol
_atom_site_attached_hydrogens
Fe1 0.00000 0.00000 0.00000 0.00773 Fe 0
Fe2 0.44800 -0.11150 0.13670 0.01089 Fe 0
P 0.70970 0.10320 0.21060 0.00532 P 0
O-H1 0.43140 0.25000 0.00000 0.02153 O 1
O2 0.21410 0.25320 0.32730 0.00963 O 0
O3 0.11140 0.03360 0.40920 0.01203 O 0
O4 0.15730 0.08390 0.11420 0.01140 O 0
O5 0.35810 0.04460 0.30270 0.01127 O 0
O-H6 0.47000 0.33850 0.36310 0.01532 O 1

loop_
_cod_changelog_entry_id
_cod_changelog_entry_author
_cod_changelog_entry_date
_cod_changelog_entry_text
1
;cod-tools version 3.8.0
Id: cif_guess_AMCSD_atom_types 9574 2023-05-10 09:00:05Z saulius
;
2023-05-10T18:46:00+03:00
;Derived atom types and hydrogen counts
from atom names that follow the AMCSD naming convention
(Wat == water, O-H == hydroxyl).
;

loop_
_cod_related_entry_id
_cod_related_entry_database
_cod_related_entry_code
1 AMCSD 0000219
